data_1530809
loop_
_publ_author_name
'Sorokina, N.I.'
'Vinogradov, E.E.'
'Ilyukhin, V.V.'
'Belov, N.V.'

_publ_section_title
;
 Crystal structure of Mg (I O3)2 (H2 O)4
;
_journal_name_full 'Doklady Akademii Nauk SSSR'
_journal_page_first 106
_journal_page_last 109
_journal_volume 247
_journal_year 1979
_chemical_formula_sum 'H8 I2 Mg O10'
_chemical_name_systematic 'Mg (I O3)2 (H2 O)4'
_space_group_IT_number 14
_symmetry_space_group_name_Hall '-P 2bc'
_symmetry_space_group_name_H-M 'P 1 1 21/b'
_cell_angle_alpha 90
_cell_angle_beta 90
_cell_angle_gamma 100.36
_cell_formula_units_Z 2
_cell_length_a 8.321
_cell_length_b 8.501
_cell_length_c 6.636
_cell_volume 461.757
_citation_journal_id_ASTM DANKAS
_cod_data_source_file Sorokina_DANKAS_1979_469.cif
_cod_data_source_block H8I2Mg1O10
_cod_original_cell_volume 461.7569
_cod_original_sg_symbol_Hall '-P 2ybc (-x,z,y)'
_cod_original_formula_sum 'H8 I2 Mg1 O10'
_cod_database_code 1530809

loop_
_symmetry_equiv_pos_as_xyz
x,y,z
-x,-y+1/2,z+1/2
-x,-y,-z
x,y-1/2,-z-1/2

loop_
_atom_site_label
_atom_site_type_symbol
_atom_site_fract_x
_atom_site_fract_y
_atom_site_fract_z
_atom_site_occupancy
_atom_site_U_iso_or_equiv
O5 O-2 0.5572 0.2849 0.4306 1 0.0
Mg1 Mg+2 0.5 0 0 1 0.0
O3 O-2 0.3773 0.5158 0.228 1 0.0
I1 I+5 0.1606 0.464 0.1808 1 0.0
O2 O-2 0.1468 0.2579 0.117 1 0.0
O1 O-2 0.8378 0.4434 0.064 1 0.0
O4 O-2 0.7303 0.607 0.388 1 0.0
